data_1529196
loop_
_publ_author_name
'Shibata, Yu'
'Nagae, Haruki'
'Sumiya, Shiki'
'Rochat, Rapha\"el'
'Tsurugi, Hayato'
'Mashima, Kazushi'

_publ_section_title
;
 2,2&#x2032;-Bipyridyl formation from 2-arylpyridines through bimetallic
 diyttrium intermediate
;
_journal_issue 10
_journal_name_full 'Chem. Sci.'
_journal_page_first 5394
_journal_paper_doi 10.1039/C5SC01599E
_journal_volume 6
_journal_year 2015
_chemical_formula_moiety 'C98 H128 N6 O4 Y2'
_chemical_formula_sum 'C98 H128 N6 O4 Y2'
_chemical_formula_weight 1631.94
_chemical_melting_point 122(4)
_chemical_name_systematic
; 
 ? 
;
_chemical_properties_physical 'Air-sensitive, Moisture-sensitive, Oxygen-sensitive'
_space_group_IT_number 14
_symmetry_cell_setting monoclinic
_symmetry_space_group_name_Hall '-P 2yn'
_symmetry_space_group_name_H-M 'P 1 21/n 1'
_atom_sites_solution_hydrogens geom
_atom_sites_solution_primary direct
_atom_sites_solution_secondary difmap
_audit_creation_method SHELXL-97
_audit_update_record
;
2015-02-10 deposited with the CCDC.
2015-07-17 downloaded from the CCDC.
;
_cell_angle_alpha 90.00
_cell_angle_beta 102.372(3)
_cell_angle_gamma 90.00
_cell_formula_units_Z 2
_cell_length_a 13.2137(9)
_cell_length_b 17.8164(9)
_cell_length_c 18.8346(12)
_cell_measurement_reflns_used 8429
_cell_measurement_temperature 113(2)
_cell_measurement_theta_max 27.47
_cell_measurement_theta_min 3.11
_cell_volume 4331.1(5)
_computing_cell_refinement CrystalClear
_computing_data_collection 'CrystalClear (Rigaku Inc., 2007)'
_computing_data_reduction CrystalClear
_computing_molecular_graphics 'CrystalStructure 4.0'
_computing_publication_material 'CrystalStructure 4.0 (Rigaku, 2010)'
_computing_structure_refinement 'SHELXL97 (Sheldrick, 2008)'
_computing_structure_solution 'SIR92 (Altomare, et al., 1994)'
_diffrn_ambient_temperature 113(2)
_diffrn_detector_area_resol_mean 7.314
_diffrn_measured_fraction_theta_full 0.995
_diffrn_measured_fraction_theta_max 0.995
_diffrn_measurement_device_type 'Rigaku Mercury70'
_diffrn_measurement_method \w
_diffrn_radiation_monochromator graphite
_diffrn_radiation_source 'fine-focus sealed tube'
_diffrn_radiation_type MoK\a
_diffrn_radiation_wavelength 0.71075
_diffrn_reflns_av_R_equivalents 0.0598
_diffrn_reflns_av_sigmaI/netI 0.0570
_diffrn_reflns_limit_h_max 17
_diffrn_reflns_limit_h_min -17
_diffrn_reflns_limit_k_max 23
_diffrn_reflns_limit_k_min -23
_diffrn_reflns_limit_l_max 23
_diffrn_reflns_limit_l_min -24
_diffrn_reflns_number 41389
_diffrn_reflns_theta_full 27.47
_diffrn_reflns_theta_max 27.47
_diffrn_reflns_theta_min 3.11
_diffrn_standards_number 41389
_exptl_absorpt_coefficient_mu 1.388
_exptl_absorpt_correction_T_max 0.8737
_exptl_absorpt_correction_T_min 0.5616
_exptl_absorpt_correction_type multi-scan
_exptl_absorpt_process_details 'REQAB (Rigaku, 1998)'
_exptl_crystal_colour green
_exptl_crystal_density_diffrn 1.251
_exptl_crystal_density_method 'not measured'
_exptl_crystal_description prism
_exptl_crystal_F_000 1736
_exptl_crystal_recrystallization_method 'Re-crystallisation from solvent: toluene'
_exptl_crystal_size_max 0.47
_exptl_crystal_size_mid 0.38
_exptl_crystal_size_min 0.10
_refine_diff_density_max 0.777
_refine_diff_density_min -0.791
_refine_diff_density_rms 0.073
_refine_ls_extinction_method none
_refine_ls_goodness_of_fit_ref 1.093
_refine_ls_hydrogen_treatment mixed
_refine_ls_matrix_type full
_refine_ls_number_parameters 496
_refine_ls_number_reflns 9871
_refine_ls_number_restraints 0
_refine_ls_restrained_S_all 1.093
_refine_ls_R_factor_all 0.0681
_refine_ls_R_factor_gt 0.0498
_refine_ls_shift/su_max 0.001
_refine_ls_shift/su_mean 0.000
_refine_ls_structure_factor_coef Fsqd
_refine_ls_weighting_details 'calc w=1/[\s^2^(Fo^2^)+(0.0386P)^2^+3.3624P] where P=(Fo^2^+2Fc^2^)/3'
_refine_ls_weighting_scheme calc
_refine_ls_wR_factor_gt 0.1025
_refine_ls_wR_factor_ref 0.1130
_reflns_number_gt 7878
_reflns_number_total 9871
_reflns_threshold_expression >2sigma(I)
_cod_data_source_file c5sc01599e2.cif
_cod_data_source_block 4c
_cod_depositor_comments
;
The following automatic conversions were performed:

'_chemical_melting_point' value '118-125' was changed to '122(4)' -
the average value was taken and precision was estimated.

Automatic conversion script
Id: cif_fix_values 3271 2015-04-21 07:52:19Z andrius 

 Adding full bibliography for 1529194--1529200.cif.
;
_cod_database_code 1529196

loop_
_symmetry_equiv_pos_as_xyz
'x, y, z'
'-x+1/2, y+1/2, -z+1/2'
'-x, -y, -z'
'x-1/2, -y-1/2, z-1/2'

loop_
_atom_site_label
_atom_site_type_symbol
_atom_site_fract_x
_atom_site_fract_y
_atom_site_fract_z
_atom_site_U_iso_or_equiv
_atom_site_adp_type
_atom_site_occupancy
_atom_site_symmetry_multiplicity
_atom_site_calc_flag
_atom_site_refinement_flags
Y1 Y 0.959868(18) 0.046588(14) 0.857895(13) 0.01737(8) Uani 1 1 d .
O1 O 1.05226(17) 0.43480(11) 0.87983(12) 0.0351(5) Uani 1 1 d .
O2 O 0.85995(15) -0.06070(10) 0.82295(10) 0.0268(4) Uani 1 1 d .
N1 N 0.98120(16) 0.10079(12) 0.97292(11) 0.0183(4) Uani 1 1 d .
N2 N 0.87393(16) 0.11906(12) 0.76992(11) 0.0194(5) Uani 1 1 d .
N3 N 1.08569(16) 0.07515(12) 0.80420(12) 0.0206(5) Uani 1 1 d .
C1 C 0.96850(19) 0.02988(14) 1.00533(13) 0.0185(5) Uani 1 1 d .
C2 C 0.8883(2) 0.02429(15) 1.04848(14) 0.0214(6) Uani 1 1 d .
H2 H 0.8306 -0.0102 1.0261 0.026 Uiso 1 1 calc R
C3 C 0.8536(2) 0.08898(15) 1.07376(14) 0.0224(6) Uani 1 1 d .
H3 H 0.8045 0.0864 1.1039 0.027 Uiso 1 1 calc R
C4 C 0.8896(2) 0.16009(15) 1.05576(14) 0.0234(6) Uani 1 1 d .
H4 H 0.8749 0.2043 1.0798 0.028 Uiso 1 1 calc R
C5 C 0.94675(19) 0.16325(15) 1.00225(14) 0.0200(5) Uani 1 1 d .
C6 C 0.97236(19) 0.23592(14) 0.97146(13) 0.0191(5) Uani 1 1 d .
C7 C 0.9131(2) 0.30043(15) 0.97327(14) 0.0240(6) Uani 1 1 d .
H7 H 0.8547 0.2979 0.9952 0.029 Uiso 1 1 calc R
C8 C 0.9366(2) 0.36826(15) 0.94401(15) 0.0255(6) Uani 1 1 d .
H8 H 0.8954 0.4115 0.9463 0.031 Uiso 1 1 calc R
C9 C 1.0216(2) 0.37191(15) 0.91135(14) 0.0253(6) Uani 1 1 d .
C10 C 1.0827(2) 0.30845(15) 0.90984(15) 0.0258(6) Uani 1 1 d .
H10 H 1.1414 0.3110 0.8883 0.031 Uiso 1 1 calc R
C11 C 1.0582(2) 0.24196(15) 0.93956(14) 0.0235(6) Uani 1 1 d .
H11 H 1.1007 0.1992 0.9383 0.028 Uiso 1 1 calc R
C12 C 0.9906(3) 0.50126(17) 0.87775(18) 0.0374(7) Uani 1 1 d .
H12A H 0.9883 0.5163 0.9274 0.045 Uiso 1 1 calc R
H12B H 0.9201 0.4911 0.8504 0.045 Uiso 1 1 calc R
H12C H 1.0211 0.5418 0.8540 0.045 Uiso 1 1 calc R
C13 C 0.9543(2) 0.17212(15) 0.75549(15) 0.0223(6) Uani 1 1 d .
H13A H 0.9702 0.2089 0.7957 0.027 Uiso 1 1 calc R
H13B H 0.9259 0.2001 0.7102 0.027 Uiso 1 1 calc R
C14 C 1.0544(2) 0.13336(15) 0.74800(14) 0.0230(6) Uani 1 1 d .
H14A H 1.0445 0.1100 0.6993 0.028 Uiso 1 1 calc R
H14B H 1.1102 0.1712 0.7522 0.028 Uiso 1 1 calc R
C15 C 0.77253(19) 0.13852(14) 0.73356(14) 0.0188(5) Uani 1 1 d .
C16 C 0.7433(2) 0.13910(15) 0.65611(14) 0.0215(5) Uani 1 1 d .
C17 C 0.6440(2) 0.16247(15) 0.62218(14) 0.0236(6) Uani 1 1 d .
H17 H 0.6257 0.1642 0.5706 0.028 Uiso 1 1 calc R
C18 C 0.5715(2) 0.18320(15) 0.66155(15) 0.0246(6) Uani 1 1 d .
H18 H 0.5047 0.1999 0.6373 0.030 Uiso 1 1 calc R
C19 C 0.5972(2) 0.17933(15) 0.73673(15) 0.0239(6) Uani 1 1 d .
H19 H 0.5466 0.1917 0.7638 0.029 Uiso 1 1 calc R
C20 C 0.6962(2) 0.15762(14) 0.77333(14) 0.0214(5) Uani 1 1 d .
C21 C 0.8158(2) 0.11153(16) 0.60858(15) 0.0256(6) Uani 1 1 d .
H21 H 0.8815 0.0945 0.6414 0.031 Uiso 1 1 calc R
C22 C 0.7693(2) 0.04425(17) 0.56174(16) 0.0334(7) Uani 1 1 d .
H22A H 0.7036 0.0591 0.5299 0.040 Uiso 1 1 calc R
H22B H 0.7571 0.0031 0.5933 0.040 Uiso 1 1 calc R
H22C H 0.8177 0.0277 0.5321 0.040 Uiso 1 1 calc R
C23 C 0.8433(2) 0.17320(18) 0.55907(16) 0.0345(7) Uani 1 1 d .
H23A H 0.8775 0.2148 0.5889 0.041 Uiso 1 1 calc R
H23B H 0.7799 0.1914 0.5267 0.041 Uiso 1 1 calc R
H23C H 0.8901 0.1527 0.5300 0.041 Uiso 1 1 calc R
C24 C 0.7221(2) 0.15404(16) 0.85598(14) 0.0247(6) Uani 1 1 d .
H24 H 0.7982 0.1629 0.8722 0.030 Uiso 1 1 calc R
C25 C 0.6997(3) 0.07582(18) 0.88199(17) 0.0371(7) Uani 1 1 d .
H25A H 0.7415 0.0387 0.8627 0.045 Uiso 1 1 calc R
H25B H 0.6260 0.0642 0.8647 0.045 Uiso 1 1 calc R
H25C H 0.7172 0.0743 0.9352 0.045 Uiso 1 1 calc R
C26 C 0.6671(2) 0.21310(19) 0.89285(16) 0.0373(8) Uani 1 1 d .
H26A H 0.5920 0.2065 0.8775 0.045 Uiso 1 1 calc R
H26B H 0.6862 0.2633 0.8789 0.045 Uiso 1 1 calc R
H26C H 0.6880 0.2074 0.9457 0.045 Uiso 1 1 calc R
C27 C 1.1784(2) 0.03903(15) 0.79518(14) 0.0219(6) Uani 1 1 d .
C28 C 1.1744(2) -0.01961(16) 0.74342(15) 0.0271(6) Uani 1 1 d .
C29 C 1.2670(2) -0.05111(18) 0.73289(17) 0.0345(7) Uani 1 1 d .
H29 H 1.2645 -0.0899 0.6980 0.041 Uiso 1 1 calc R
C30 C 1.3622(2) -0.02708(19) 0.77216(18) 0.0397(8) Uani 1 1 d .
H30 H 1.4243 -0.0483 0.7633 0.048 Uiso 1 1 calc R
C31 C 1.3662(2) 0.02801(18) 0.82433(17) 0.0346(7) Uani 1 1 d .
H31 H 1.4315 0.0432 0.8525 0.042 Uiso 1 1 calc R
C32 C 1.2760(2) 0.06187(16) 0.83652(15) 0.0271(6) Uani 1 1 d .
C33 C 1.0719(2) -0.05008(17) 0.70055(15) 0.0301(6) Uani 1 1 d .
H33 H 1.0153 -0.0187 0.7129 0.036 Uiso 1 1 calc R
C34 C 1.0626(3) -0.0451(2) 0.61820(18) 0.0476(9) Uani 1 1 d .
H34A H 1.1181 -0.0746 0.6045 0.057 Uiso 1 1 calc R
H34B H 1.0687 0.0075 0.6043 0.057 Uiso 1 1 calc R
H34C H 0.9953 -0.0649 0.5931 0.057 Uiso 1 1 calc R
C35 C 1.0549(3) -0.13149(18) 0.72288(19) 0.0429(8) Uani 1 1 d .
H35A H 1.0553 -0.1332 0.7750 0.051 Uiso 1 1 calc R
H35B H 1.1106 -0.1634 0.7127 0.051 Uiso 1 1 calc R
H35C H 0.9880 -0.1497 0.6952 0.051 Uiso 1 1 calc R
C36 C 1.2856(2) 0.12300(18) 0.89403(16) 0.0323(7) Uani 1 1 d .
H36 H 1.2141 0.1335 0.9013 0.039 Uiso 1 1 calc R
C37 C 1.3271(3) 0.19646(19) 0.86917(19) 0.0437(8) Uani 1 1 d .
H37A H 1.2800 0.2143 0.8249 0.052 Uiso 1 1 calc R
H37B H 1.3959 0.1879 0.8591 0.052 Uiso 1 1 calc R
H37C H 1.3319 0.2343 0.9075 0.052 Uiso 1 1 calc R
C38 C 1.3505(3) 0.0983(2) 0.96753(17) 0.0459(9) Uani 1 1 d .
H38A H 1.4205 0.0854 0.9622 0.055 Uiso 1 1 calc R
H38B H 1.3183 0.0544 0.9849 0.055 Uiso 1 1 calc R
H38C H 1.3541 0.1394 1.0026 0.055 Uiso 1 1 calc R
C39 C 0.7948(3) -0.06972(18) 0.74976(16) 0.0366(7) Uani 1 1 d .
H39A H 0.8382 -0.0783 0.7137 0.044 Uiso 1 1 calc R
H39B H 0.7519 -0.0244 0.7355 0.044 Uiso 1 1 calc R
C40 C 0.7281(3) -0.1362(2) 0.7541(2) 0.0620(12) Uani 1 1 d .
H40A H 0.6576 -0.1282 0.7243 0.074 Uiso 1 1 calc R
H40B H 0.7579 -0.1817 0.7364 0.074 Uiso 1 1 calc R
C41 C 0.7245(3) -0.14461(19) 0.83156(18) 0.0435(8) Uani 1 1 d .
H41A H 0.7133 -0.1977 0.8435 0.052 Uiso 1 1 calc R
H41B H 0.6687 -0.1135 0.8440 0.052 Uiso 1 1 calc R
C42 C 0.8297(2) -0.11760(17) 0.87105(17) 0.0348(7) Uani 1 1 d .
H42A H 0.8260 -0.0954 0.9186 0.042 Uiso 1 1 calc R
H42B H 0.8801 -0.1595 0.8793 0.042 Uiso 1 1 calc R
C43 C 1.1497(3) 0.2465(2) 0.59816(19) 0.0409(8) Uani 1 1 d .
C44 C 1.1225(3) 0.1932(2) 0.54461(18) 0.0412(8) Uani 1 1 d .
H44 H 1.0657 0.2030 0.5054 0.049 Uiso 1 1 calc R
C45 C 1.1739(3) 0.1270(2) 0.5458(3) 0.0610(11) Uani 1 1 d .
H45 H 1.1534 0.0921 0.5072 0.073 Uiso 1 1 calc R
C46 C 1.2532(4) 0.1105(3) 0.6007(3) 0.0689(13) Uani 1 1 d .
H46 H 1.2875 0.0636 0.6010 0.083 Uiso 1 1 calc R
C47 C 1.2856(3) 0.1598(4) 0.6561(3) 0.0753(17) Uani 1 1 d .
H47 H 1.3420 0.1477 0.6948 0.090 Uiso 1 1 calc R
C48 C 1.2333(3) 0.2303(3) 0.65508(19) 0.0613(13) Uani 1 1 d .
H48 H 1.2553 0.2657 0.6929 0.074 Uiso 1 1 calc R
C49 C 1.0909(4) 0.3184(2) 0.5948(3) 0.0818(15) Uani 1 1 d .
H49A H 1.0182 0.3076 0.5949 0.098 Uiso 1 1 calc R
H49B H 1.0950 0.3454 0.5501 0.098 Uiso 1 1 calc R
H49C H 1.1208 0.3494 0.6370 0.098 Uiso 1 1 calc R

loop_
_atom_site_aniso_label
_atom_site_aniso_U_11
_atom_site_aniso_U_22
_atom_site_aniso_U_33
_atom_site_aniso_U_23
_atom_site_aniso_U_13
_atom_site_aniso_U_12
Y1 0.01702(12) 0.02037(13) 0.01540(13) 0.00117(10) 0.00495(9) 0.00125(10)
O1 0.0426(13) 0.0248(11) 0.0404(13) 0.0090(9) 0.0147(10) 0.0021(9)
O2 0.0267(10) 0.0280(11) 0.0233(10) 0.0023(8) 0.0002(8) -0.0052(8)
N1 0.0210(11) 0.0181(11) 0.0163(11) 0.0017(8) 0.0050(9) 0.0025(9)
N2 0.0164(10) 0.0237(11) 0.0182(11) 0.0032(9) 0.0035(9) 0.0021(9)
N3 0.0184(11) 0.0255(12) 0.0191(11) 0.0041(9) 0.0067(9) 0.0024(9)
C1 0.0190(12) 0.0214(13) 0.0144(12) 0.0021(10) 0.0020(10) 0.0015(10)
C2 0.0185(13) 0.0277(14) 0.0177(13) 0.0017(11) 0.0033(10) 0.0007(10)
C3 0.0201(13) 0.0314(15) 0.0171(13) 0.0024(11) 0.0067(11) 0.0036(11)
C4 0.0271(14) 0.0244(14) 0.0203(14) -0.0025(11) 0.0088(11) 0.0053(11)
C5 0.0178(12) 0.0246(14) 0.0164(13) 0.0002(10) 0.0014(10) 0.0014(10)
C6 0.0208(13) 0.0194(13) 0.0160(12) -0.0019(10) 0.0015(10) 0.0012(10)
C7 0.0241(14) 0.0262(14) 0.0226(14) -0.0020(11) 0.0068(11) -0.0001(11)
C8 0.0294(15) 0.0217(14) 0.0238(14) -0.0029(11) 0.0025(12) 0.0035(11)
C9 0.0321(15) 0.0235(14) 0.0185(14) 0.0011(11) 0.0010(12) -0.0057(11)
C10 0.0277(14) 0.0259(14) 0.0262(15) 0.0001(12) 0.0109(12) 0.0005(11)
C11 0.0263(14) 0.0213(14) 0.0237(14) -0.0024(11) 0.0069(11) 0.0013(11)
C12 0.0462(19) 0.0233(16) 0.0409(19) 0.0051(13) 0.0056(15) 0.0030(14)
C13 0.0215(13) 0.0226(14) 0.0229(14) 0.0036(11) 0.0051(11) -0.0013(11)
C14 0.0216(13) 0.0271(14) 0.0206(14) 0.0046(11) 0.0049(11) -0.0016(11)
C15 0.0189(12) 0.0174(12) 0.0196(13) 0.0032(10) 0.0027(10) 0.0009(10)
C16 0.0223(13) 0.0216(13) 0.0208(14) 0.0016(11) 0.0052(11) 0.0004(11)
C17 0.0254(14) 0.0265(14) 0.0170(13) 0.0044(11) 0.0005(11) 0.0017(11)
C18 0.0200(13) 0.0266(14) 0.0252(14) 0.0039(11) 0.0004(11) 0.0018(11)
C19 0.0199(13) 0.0279(15) 0.0243(14) -0.0006(11) 0.0054(11) 0.0044(11)
C20 0.0219(13) 0.0210(13) 0.0209(13) -0.0004(10) 0.0041(11) 0.0013(10)
C21 0.0229(14) 0.0328(16) 0.0204(14) -0.0013(12) 0.0029(11) 0.0031(12)
C22 0.0350(16) 0.0389(17) 0.0267(16) -0.0081(13) 0.0076(13) 0.0019(14)
C23 0.0326(16) 0.0477(19) 0.0254(16) 0.0027(14) 0.0113(13) -0.0015(14)
C24 0.0196(13) 0.0347(16) 0.0193(14) -0.0006(11) 0.0035(11) 0.0050(11)
C25 0.0381(18) 0.0463(19) 0.0254(16) 0.0077(14) 0.0036(14) 0.0013(15)
C26 0.0332(17) 0.053(2) 0.0242(16) -0.0069(14) 0.0031(13) 0.0121(15)
C27 0.0203(13) 0.0291(15) 0.0176(13) 0.0067(11) 0.0073(10) 0.0026(11)
C28 0.0288(15) 0.0319(15) 0.0227(14) 0.0018(12) 0.0103(12) 0.0052(12)
C29 0.0363(17) 0.0381(17) 0.0329(17) -0.0031(14) 0.0159(14) 0.0085(14)
C30 0.0271(16) 0.052(2) 0.044(2) 0.0020(16) 0.0158(15) 0.0133(14)
C31 0.0198(14) 0.051(2) 0.0338(17) 0.0003(14) 0.0077(13) 0.0025(13)
C32 0.0212(13) 0.0369(17) 0.0247(15) 0.0027(12) 0.0083(11) 0.0028(12)
C33 0.0308(15) 0.0329(16) 0.0263(15) -0.0068(13) 0.0058(12) 0.0041(13)
C34 0.049(2) 0.064(2) 0.0295(18) -0.0052(17) 0.0069(15) -0.0013(18)
C35 0.045(2) 0.0320(18) 0.049(2) -0.0044(15) 0.0035(17) -0.0008(15)
C36 0.0216(14) 0.0464(19) 0.0299(16) -0.0071(14) 0.0080(12) -0.0055(13)
C37 0.0401(19) 0.045(2) 0.045(2) -0.0065(16) 0.0085(16) -0.0095(16)
C38 0.0343(18) 0.070(3) 0.0321(18) -0.0061(17) 0.0053(15) -0.0076(17)
C39 0.0412(18) 0.0411(18) 0.0238(16) -0.0018(13) -0.0015(14) -0.0067(14)
C40 0.065(3) 0.067(3) 0.044(2) 0.003(2) -0.012(2) -0.029(2)
C41 0.0390(19) 0.0403(19) 0.046(2) 0.0106(16) -0.0027(16) -0.0171(15)
C42 0.0371(17) 0.0285(16) 0.0340(17) 0.0085(13) -0.0032(14) -0.0084(13)
C43 0.0349(18) 0.050(2) 0.0410(19) 0.0025(16) 0.0157(15) -0.0123(15)
C44 0.0380(18) 0.048(2) 0.0386(19) 0.0051(16) 0.0106(15) -0.0089(16)
C45 0.059(3) 0.056(3) 0.075(3) 0.006(2) 0.031(2) -0.005(2)
C46 0.053(3) 0.078(3) 0.082(3) 0.030(3) 0.028(3) 0.008(2)
C47 0.0251(19) 0.142(5) 0.059(3) 0.062(3) 0.0099(19) -0.003(3)
C48 0.044(2) 0.114(4) 0.0288(19) 0.001(2) 0.0136(17) -0.037(2)
C49 0.065(3) 0.054(3) 0.135(5) -0.015(3) 0.041(3) -0.007(2)

loop_
_atom_type_symbol
_atom_type_description
_atom_type_scat_dispersion_real
_atom_type_scat_dispersion_imag
_atom_type_scat_source
C C 0.0033 0.0016 'International Tables Vol C Tables 4.2.6.8 and 6.1.1.4'
H H 0.0000 0.0000 'International Tables Vol C Tables 4.2.6.8 and 6.1.1.4'
N N 0.0061 0.0033 'International Tables Vol C Tables 4.2.6.8 and 6.1.1.4'
O O 0.0106 0.0060 'International Tables Vol C Tables 4.2.6.8 and 6.1.1.4'
Y Y -2.7962 3.5667 'International Tables Vol C Tables 4.2.6.8 and 6.1.1.4'

loop_
_geom_angle_atom_site_label_1
_geom_angle_atom_site_label_2
_geom_angle_atom_site_label_3
_geom_angle
_geom_angle_site_symmetry_1
_geom_angle_site_symmetry_3
N3 Y1 N2 80.60(8) . .
N3 Y1 N1 112.41(8) . .
N2 Y1 N1 113.22(8) . .
N3 Y1 O2 120.05(8) . .
N2 Y1 O2 95.63(7) . .
N1 Y1 O2 123.29(7) . .
N3 Y1 C2 82.99(8) . 3_757
N2 Y1 C2 163.21(8) . 3_757
N1 Y1 C2 70.14(8) . 3_757
O2 Y1 C2 95.61(7) . 3_757
N3 Y1 C1 128.13(8) . .
N2 Y1 C1 135.85(7) . .
N1 Y1 C1 31.02(7) . .
O2 Y1 C1 95.39(7) . .
C2 Y1 C1 55.03(7) 3_757 .
N3 Y1 C1 112.74(8) . 3_757
N2 Y1 C1 163.87(7) . 3_757
N1 Y1 C1 54.26(7) . 3_757
O2 Y1 C1 85.57(7) . 3_757
C2 Y1 C1 30.31(7) 3_757 3_757
C1 Y1 C1 28.39(10) . 3_757
N3 Y1 C13 55.54(7) . .
N2 Y1 C13 29.45(7) . .
N1 Y1 C13 105.96(7) . .
O2 Y1 C13 120.24(7) . .
C2 Y1 C13 134.25(8) 3_757 .
C1 Y1 C13 136.73(7) . .
C1 Y1 C13 154.17(7) 3_757 .
C9 O1 C12 117.9(2) . .
C39 O2 C42 108.7(2) . .
C39 O2 Y1 122.41(16) . .
C42 O2 Y1 127.02(16) . .
C5 N1 C1 117.9(2) . .
C5 N1 Y1 136.86(16) . .
C1 N1 Y1 91.66(14) . .
C15 N2 C13 113.3(2) . .
C15 N2 Y1 142.03(17) . .
C13 N2 Y1 103.63(15) . .
C27 N3 C14 110.3(2) . .
C27 N3 Y1 135.16(17) . .
C14 N3 Y1 111.81(15) . .
C1 C1 N1 119.1(3) 3_757 .
C1 C1 C2 123.5(3) 3_757 .
N1 C1 C2 117.4(2) . .
C1 C1 Y1 80.5(2) 3_757 .
N1 C1 Y1 57.32(12) . .
C2 C1 Y1 132.95(17) . .
C1 C1 Y1 71.11(19) 3_757 3_757
N1 C1 Y1 138.78(17) . 3_757
C2 C1 Y1 67.20(13) . 3_757
Y1 C1 Y1 151.61(10) . 3_757
C3 C2 C1 118.2(2) . .
C3 C2 Y1 115.33(18) . 3_757
C1 C2 Y1 82.49(14) . 3_757
C3 C2 H2 112.5 . .
C1 C2 H2 112.5 . .
Y1 C2 H2 112.5 3_757 .
C2 C3 C4 121.0(2) . .
C2 C3 H3 119.5 . .
C4 C3 H3 119.5 . .
C5 C4 C3 118.3(2) . .
C5 C4 H4 120.9 . .
C3 C4 H4 120.9 . .
N1 C5 C4 122.9(2) . .
N1 C5 C6 115.4(2) . .
C4 C5 C6 121.7(2) . .
C7 C6 C11 117.3(2) . .
C7 C6 C5 122.1(2) . .
C11 C6 C5 120.6(2) . .
C8 C7 C6 122.1(3) . .
C8 C7 H7 119.0 . .
C6 C7 H7 119.0 . .
C7 C8 C9 119.1(3) . .
C7 C8 H8 120.5 . .
C9 C8 H8 120.5 . .
O1 C9 C8 124.8(3) . .
O1 C9 C10 115.4(3) . .
C8 C9 C10 119.8(3) . .
C11 C10 C9 120.1(3) . .
C11 C10 H10 120.0 . .
C9 C10 H10 120.0 . .
C10 C11 C6 121.6(3) . .
C10 C11 H11 119.2 . .
C6 C11 H11 119.2 . .
O1 C12 H12A 109.5 . .
O1 C12 H12B 109.5 . .
H12A C12 H12B 109.5 . .
O1 C12 H12C 109.5 . .
H12A C12 H12C 109.5 . .
H12B C12 H12C 109.5 . .
N2 C13 C14 113.3(2) . .
N2 C13 Y1 46.93(11) . .
C14 C13 Y1 79.40(14) . .
N2 C13 H13A 108.9 . .
C14 C13 H13A 108.9 . .
Y1 C13 H13A 91.8 . .
N2 C13 H13B 108.9 . .
C14 C13 H13B 108.9 . .
Y1 C13 H13B 154.0 . .
H13A C13 H13B 107.7 . .
N3 C14 C13 111.5(2) . .
N3 C14 H14A 109.3 . .
C13 C14 H14A 109.3 . .
N3 C14 H14B 109.3 . .
C13 C14 H14B 109.3 . .
H14A C14 H14B 108.0 . .
N2 C15 C20 120.7(2) . .
N2 C15 C16 121.2(2) . .
C20 C15 C16 118.0(2) . .
C17 C16 C15 119.5(2) . .
C17 C16 C21 118.3(2) . .
C15 C16 C21 122.1(2) . .
C18 C17 C16 121.8(2) . .
C18 C17 H17 119.1 . .
C16 C17 H17 119.1 . .
C17 C18 C19 119.3(2) . .
C17 C18 H18 120.4 . .
C19 C18 H18 120.4 . .
C18 C19 C20 121.1(3) . .
C18 C19 H19 119.4 . .
C20 C19 H19 119.4 . .
C19 C20 C15 120.1(2) . .
C19 C20 C24 119.9(2) . .
C15 C20 C24 120.0(2) . .
C16 C21 C23 112.7(2) . .
C16 C21 C22 111.4(2) . .
C23 C21 C22 109.1(2) . .
C16 C21 H21 107.8 . .
C23 C21 H21 107.8 . .
C22 C21 H21 107.8 . .
C21 C22 H22A 109.5 . .
C21 C22 H22B 109.5 . .
H22A C22 H22B 109.5 . .
C21 C22 H22C 109.5 . .
H22A C22 H22C 109.5 . .
H22B C22 H22C 109.5 . .
C21 C23 H23A 109.5 . .
C21 C23 H23B 109.5 . .
H23A C23 H23B 109.5 . .
C21 C23 H23C 109.5 . .
H23A C23 H23C 109.5 . .
H23B C23 H23C 109.5 . .
C20 C24 C25 110.5(2) . .
C20 C24 C26 114.3(2) . .
C25 C24 C26 109.8(2) . .
C20 C24 H24 107.3 . .
C25 C24 H24 107.3 . .
C26 C24 H24 107.3 . .
C24 C25 H25A 109.5 . .
C24 C25 H25B 109.5 . .
H25A C25 H25B 109.5 . .
C24 C25 H25C 109.5 . .
H25A C25 H25C 109.5 . .
H25B C25 H25C 109.5 . .
C24 C26 H26A 109.5 . .
C24 C26 H26B 109.5 . .
H26A C26 H26B 109.5 . .
C24 C26 H26C 109.5 . .
H26A C26 H26C 109.5 . .
H26B C26 H26C 109.5 . .
C32 C27 C28 118.9(2) . .
C32 C27 N3 120.6(2) . .
C28 C27 N3 120.4(2) . .
C29 C28 C27 119.1(3) . .
C29 C28 C33 119.2(3) . .
C27 C28 C33 121.6(2) . .
C30 C29 C28 121.5(3) . .
C30 C29 H29 119.2 . .
C28 C29 H29 119.2 . .
C31 C30 C29 119.5(3) . .
C31 C30 H30 120.3 . .
C29 C30 H30 120.3 . .
C30 C31 C32 121.3(3) . .
C30 C31 H31 119.4 . .
C32 C31 H31 119.4 . .
C31 C32 C27 119.6(3) . .
C31 C32 C36 118.8(3) . .
C27 C32 C36 121.6(2) . .
C28 C33 C34 112.6(3) . .
C28 C33 C35 110.9(2) . .
C34 C33 C35 110.3(3) . .
C28 C33 H33 107.6 . .
C34 C33 H33 107.6 . .
C35 C33 H33 107.6 . .
C33 C34 H34A 109.5 . .
C33 C34 H34B 109.5 . .
H34A C34 H34B 109.5 . .
C33 C34 H34C 109.5 . .
H34A C34 H34C 109.5 . .
H34B C34 H34C 109.5 . .
C33 C35 H35A 109.5 . .
C33 C35 H35B 109.5 . .
H35A C35 H35B 109.5 . .
C33 C35 H35C 109.5 . .
H35A C35 H35C 109.5 . .
H35B C35 H35C 109.5 . .
C32 C36 C38 112.6(3) . .
C32 C36 C37 112.0(2) . .
C38 C36 C37 110.8(3) . .
C32 C36 H36 107.0 . .
C38 C36 H36 107.0 . .
C37 C36 H36 107.0 . .
C36 C37 H37A 109.5 . .
C36 C37 H37B 109.5 . .
H37A C37 H37B 109.5 . .
C36 C37 H37C 109.5 . .
H37A C37 H37C 109.5 . .
H37B C37 H37C 109.5 . .
C36 C38 H38A 109.5 . .
C36 C38 H38B 109.5 . .
H38A C38 H38B 109.5 . .
C36 C38 H38C 109.5 . .
H38A C38 H38C 109.5 . .
H38B C38 H38C 109.5 . .
O2 C39 C40 105.7(3) . .
O2 C39 H39A 110.6 . .
C40 C39 H39A 110.6 . .
O2 C39 H39B 110.6 . .
C40 C39 H39B 110.6 . .
H39A C39 H39B 108.7 . .
C41 C40 C39 106.3(3) . .
C41 C40 H40A 110.5 . .
C39 C40 H40A 110.5 . .
C41 C40 H40B 110.5 . .
C39 C40 H40B 110.5 . .
H40A C40 H40B 108.7 . .
C40 C41 C42 103.5(3) . .
C40 C41 H41A 111.1 . .
C42 C41 H41A 111.1 . .
C40 C41 H41B 111.1 . .
C42 C41 H41B 111.1 . .
H41A C41 H41B 109.0 . .
O2 C42 C41 105.0(2) . .
O2 C42 H42A 110.7 . .
C41 C42 H42A 110.7 . .
O2 C42 H42B 110.7 . .
C41 C42 H42B 110.7 . .
H42A C42 H42B 108.8 . .
C44 C43 C48 117.4(4) . .
C44 C43 C49 120.6(4) . .
C48 C43 C49 122.0(4) . .
C45 C44 C43 122.4(4) . .
C45 C44 H44 118.8 . .
C43 C44 H44 118.8 . .
C46 C45 C44 120.6(4) . .
C46 C45 H45 119.7 . .
C44 C45 H45 119.7 . .
C45 C46 C47 121.0(5) . .
C45 C46 H46 119.5 . .
C47 C46 H46 119.5 . .
C46 C47 C48 119.0(4) . .
C46 C47 H47 120.5 . .
C48 C47 H47 120.5 . .
C43 C48 C47 119.5(4) . .
C43 C48 H48 120.3 . .
C47 C48 H48 120.3 . .
C43 C49 H49A 109.5 . .
C43 C49 H49B 109.5 . .
H49A C49 H49B 109.5 . .
C43 C49 H49C 109.5 . .
H49A C49 H49C 109.5 . .
H49B C49 H49C 109.5 . .

loop_
_geom_bond_atom_site_label_1
_geom_bond_atom_site_label_2
_geom_bond_distance
_geom_bond_site_symmetry_2
Y1 N3 2.183(2) .
Y1 N2 2.213(2) .
Y1 N1 2.333(2) .
Y1 O2 2.3361(18) .
Y1 C2 2.686(3) 3_757
Y1 C1 2.771(2) .
Y1 C1 2.888(2) 3_757
Y1 C13 2.944(3) .
O1 C9 1.369(3) .
O1 C12 1.433(4) .
O2 C39 1.469(3) .
O2 C42 1.471(3) .
N1 C5 1.363(3) .
N1 C1 1.429(3) .
N2 C15 1.411(3) .
N2 C13 1.489(3) .
N3 C27 1.426(3) .
N3 C14 1.476(3) .
C1 C1 1.392(5) 3_757
C1 C2 1.470(4) .
C1 Y1 2.888(2) 3_757
C2 C3 1.363(4) .
C2 Y1 2.686(3) 3_757
C2 H2 1.0000 .
C3 C4 1.420(4) .
C3 H3 0.9500 .
C4 C5 1.384(4) .
C4 H4 0.9500 .
C5 C6 1.487(4) .
C6 C7 1.395(4) .
C6 C11 1.397(4) .
C7 C8 1.391(4) .
C7 H7 0.9500 .
C8 C9 1.393(4) .
C8 H8 0.9500 .
C9 C10 1.393(4) .
C10 C11 1.378(4) .
C10 H10 0.9500 .
C11 H11 0.9500 .
C12 H12A 0.9800 .
C12 H12B 0.9800 .
C12 H12C 0.9800 .
C13 C14 1.525(4) .
C13 H13A 0.9900 .
C13 H13B 0.9900 .
C14 H14A 0.9900 .
C14 H14B 0.9900 .
C15 C20 1.421(4) .
C15 C16 1.427(4) .
C16 C17 1.395(4) .
C16 C21 1.525(4) .
C17 C18 1.382(4) .
C17 H17 0.9500 .
C18 C19 1.385(4) .
C18 H18 0.9500 .
C19 C20 1.397(4) .
C19 H19 0.9500 .
C20 C24 1.522(4) .
C21 C23 1.534(4) .
C21 C22 1.536(4) .
C21 H21 1.0000 .
C22 H22A 0.9800 .
C22 H22B 0.9800 .
C22 H22C 0.9800 .
C23 H23A 0.9800 .
C23 H23B 0.9800 .
C23 H23C 0.9800 .
C24 C25 1.527(4) .
C24 C26 1.527(4) .
C24 H24 1.0000 .
C25 H25A 0.9800 .
C25 H25B 0.9800 .
C25 H25C 0.9800 .
C26 H26A 0.9800 .
C26 H26B 0.9800 .
C26 H26C 0.9800 .
C27 C32 1.416(4) .
C27 C28 1.422(4) .
C28 C29 1.399(4) .
C28 C33 1.521(4) .
C29 C30 1.383(4) .
C29 H29 0.9500 .
C30 C31 1.382(4) .
C30 H30 0.9500 .
C31 C32 1.398(4) .
C31 H31 0.9500 .
C32 C36 1.522(4) .
C33 C34 1.532(4) .
C33 C35 1.540(4) .
C33 H33 1.0000 .
C34 H34A 0.9800 .
C34 H34B 0.9800 .
C34 H34C 0.9800 .
C35 H35A 0.9800 .
C35 H35B 0.9800 .
C35 H35C 0.9800 .
C36 C38 1.528(4) .
C36 C37 1.531(4) .
C36 H36 1.0000 .
C37 H37A 0.9800 .
C37 H37B 0.9800 .
C37 H37C 0.9800 .
C38 H38A 0.9800 .
C38 H38B 0.9800 .
C38 H38C 0.9800 .
C39 C40 1.489(5) .
C39 H39A 0.9900 .
C39 H39B 0.9900 .
C40 C41 1.477(5) .
C40 H40A 0.9900 .
C40 H40B 0.9900 .
C41 C42 1.508(4) .
C41 H41A 0.9900 .
C41 H41B 0.9900 .
C42 H42A 0.9900 .
C42 H42B 0.9900 .
C43 C44 1.376(5) .
C43 C48 1.395(5) .
C43 C49 1.493(5) .
C44 C45 1.359(5) .
C44 H44 0.9500 .
C45 C46 1.338(6) .
C45 H45 0.9500 .
C46 C47 1.361(7) .
C46 H46 0.9500 .
C47 C48 1.431(7) .
C47 H47 0.9500 .
C48 H48 0.9500 .
C49 H49A 0.9800 .
C49 H49B 0.9800 .
C49 H49C 0.9800 .

loop_
_geom_torsion_atom_site_label_1
_geom_torsion_atom_site_label_2
_geom_torsion_atom_site_label_3
_geom_torsion_atom_site_label_4
_geom_torsion
_geom_torsion_site_symmetry_1
_geom_torsion_site_symmetry_4
N3 Y1 O2 C39 -63.5(2) . .
N2 Y1 O2 C39 18.9(2) . .
N1 Y1 O2 C39 141.5(2) . .
C2 Y1 O2 C39 -148.6(2) 3_757 .
C1 Y1 O2 C39 156.1(2) . .
C1 Y1 O2 C39 -177.2(2) 3_757 .
C13 Y1 O2 C39 1.7(2) . .
N3 Y1 O2 C42 133.9(2) . .
N2 Y1 O2 C42 -143.8(2) . .
N1 Y1 O2 C42 -21.2(2) . .
C2 Y1 O2 C42 48.7(2) 3_757 .
C1 Y1 O2 C42 -6.6(2) . .
C1 Y1 O2 C42 20.1(2) 3_757 .
C13 Y1 O2 C42 -160.9(2) . .
N3 Y1 N1 C5 96.6(3) . .
N2 Y1 N1 C5 7.5(3) . .
O2 Y1 N1 C5 -106.7(2) . .
C2 Y1 N1 C5 169.8(3) 3_757 .
C1 Y1 N1 C5 -135.8(3) . .
C1 Y1 N1 C5 -160.8(3) 3_757 .
C13 Y1 N1 C5 37.9(3) . .
N3 Y1 N1 C1 -127.61(14) . .
N2 Y1 N1 C1 143.27(13) . .
O2 Y1 N1 C1 29.10(16) . .
C2 Y1 N1 C1 -54.43(14) 3_757 .
C1 Y1 N1 C1 -24.99(17) 3_757 .
C13 Y1 N1 C1 173.63(13) . .
N3 Y1 N2 C15 164.5(3) . .
N1 Y1 N2 C15 -85.1(3) . .
O2 Y1 N2 C15 44.9(3) . .
C2 Y1 N2 C15 176.7(3) 3_757 .
C1 Y1 N2 C15 -58.8(3) . .
C1 Y1 N2 C15 -48.6(5) 3_757 .
C13 Y1 N2 C15 -166.4(4) . .
N3 Y1 N2 C13 -29.16(15) . .
N1 Y1 N2 C13 81.29(16) . .
O2 Y1 N2 C13 -148.74(15) . .
C2 Y1 N2 C13 -16.9(4) 3_757 .
C1 Y1 N2 C13 107.55(16) . .
C1 Y1 N2 C13 117.7(3) 3_757 .
N2 Y1 N3 C27 -150.6(3) . .
N1 Y1 N3 C27 98.0(2) . .
O2 Y1 N3 C27 -59.5(3) . .
C2 Y1 N3 C27 32.9(2) 3_757 .
C1 Y1 N3 C27 66.8(3) . .
C1 Y1 N3 C27 38.9(3) 3_757 .
C13 Y1 N3 C27 -167.5(3) . .
N2 Y1 N3 C14 8.36(17) . .
N1 Y1 N3 C14 -102.98(17) . .
O2 Y1 N3 C14 99.46(17) . .
C2 Y1 N3 C14 -168.09(18) 3_757 .
C1 Y1 N3 C14 -134.25(16) . .
C1 Y1 N3 C14 -162.17(16) 3_757 .
C13 Y1 N3 C14 -8.52(15) . .
C5 N1 C1 C1 -158.2(3) . 3_757
Y1 N1 C1 C1 54.5(3) . 3_757
C5 N1 C1 C2 21.9(3) . .
Y1 N1 C1 C2 -125.4(2) . .
C5 N1 C1 Y1 147.3(2) . .
C5 N1 C1 Y1 -64.0(3) . 3_757
Y1 N1 C1 Y1 148.64(19) . 3_757
N3 Y1 C1 C1 -65.2(2) . 3_757
N2 Y1 C1 C1 174.07(17) . 3_757
N1 Y1 C1 C1 -133.8(3) . 3_757
O2 Y1 C1 C1 70.3(2) . 3_757
C2 Y1 C1 C1 -22.83(18) 3_757 3_757
C13 Y1 C1 C1 -142.79(18) . 3_757
N3 Y1 C1 N1 68.60(16) . .
N2 Y1 C1 N1 -52.09(18) . .
O2 Y1 C1 N1 -155.90(14) . .
C2 Y1 C1 N1 111.01(16) 3_757 .
C1 Y1 C1 N1 133.8(3) 3_757 .
C13 Y1 C1 N1 -8.95(18) . .
N3 Y1 C1 C2 167.3(2) . .
N2 Y1 C1 C2 46.6(3) . .
N1 Y1 C1 C2 98.7(3) . .
O2 Y1 C1 C2 -57.2(2) . .
C2 Y1 C1 C2 -150.3(2) 3_757 .
C1 Y1 C1 C2 -127.5(4) 3_757 .
C13 Y1 C1 C2 89.7(3) . .
N3 Y1 C1 Y1 -65.2(2) . 3_757
N2 Y1 C1 Y1 174.07(17) . 3_757
N1 Y1 C1 Y1 -133.8(3) . 3_757
O2 Y1 C1 Y1 70.3(2) . 3_757
C2 Y1 C1 Y1 -22.83(18) 3_757 3_757
C1 Y1 C1 Y1 0.0 3_757 3_757
C13 Y1 C1 Y1 -142.79(18) . 3_757
C1 C1 C2 C3 160.4(3) 3_757 .
N1 C1 C2 C3 -19.7(3) . .
Y1 C1 C2 C3 -89.4(3) . .
Y1 C1 C2 C3 114.8(2) 3_757 .
C1 C1 C2 Y1 45.6(3) 3_757 3_757
N1 C1 C2 Y1 -134.5(2) . 3_757
Y1 C1 C2 Y1 155.85(18) . 3_757
C1 C2 C3 C4 3.3(4) . .
Y1 C2 C3 C4 98.5(3) 3_757 .
C2 C3 C4 C5 10.9(4) . .
C1 N1 C5 C4 -7.9(4) . .
Y1 N1 C5 C4 120.0(3) . .
C1 N1 C5 C6 173.6(2) . .
Y1 N1 C5 C6 -58.5(3) . .
C3 C4 C5 N1 -8.7(4) . .
C3 C4 C5 C6 169.6(2) . .
N1 C5 C6 C7 154.8(2) . .
C4 C5 C6 C7 -23.7(4) . .
N1 C5 C6 C11 -25.5(3) . .
C4 C5 C6 C11 156.0(3) . .
C11 C6 C7 C8 0.7(4) . .
C5 C6 C7 C8 -179.5(2) . .
C6 C7 C8 C9 0.5(4) . .
C12 O1 C9 C8 -2.4(4) . .
C12 O1 C9 C10 178.1(3) . .
C7 C8 C9 O1 179.2(3) . .
C7 C8 C9 C10 -1.4(4) . .
O1 C9 C10 C11 -179.5(2) . .
C8 C9 C10 C11 1.0(4) . .
C9 C10 C11 C6 0.2(4) . .
C7 C6 C11 C10 -1.1(4) . .
C5 C6 C11 C10 179.2(2) . .
C15 N2 C13 C14 -141.7(2) . .
Y1 N2 C13 C14 47.4(2) . .
C15 N2 C13 Y1 170.9(2) . .
N3 Y1 C13 N2 144.34(18) . .
N1 Y1 C13 N2 -109.13(16) . .
O2 Y1 C13 N2 36.71(17) . .
C2 Y1 C13 N2 173.27(14) 3_757 .
C1 Y1 C13 N2 -104.34(17) . .
C1 Y1 C13 N2 -145.64(17) 3_757 .
N3 Y1 C13 C14 7.79(14) . .
N2 Y1 C13 C14 -136.6(2) . .
N1 Y1 C13 C14 114.32(15) . .
O2 Y1 C13 C14 -99.84(15) . .
C2 Y1 C13 C14 36.72(19) 3_757 .
C1 Y1 C13 C14 119.10(15) . .
C1 Y1 C13 C14 77.8(2) 3_757 .
C27 N3 C14 C13 179.0(2) . .
Y1 N3 C14 C13 14.7(3) . .
N2 C13 C14 N3 -43.4(3) . .
Y1 C13 C14 N3 -10.23(18) . .
C13 N2 C15 C20 -116.9(3) . .
Y1 N2 C15 C20 48.7(4) . .
C13 N2 C15 C16 63.6(3) . .
Y1 N2 C15 C16 -130.8(3) . .
N2 C15 C16 C17 -176.6(2) . .
C20 C15 C16 C17 3.8(4) . .
N2 C15 C16 C21 6.2(4) . .
C20 C15 C16 C21 -173.4(2) . .
C15 C16 C17 C18 -1.9(4) . .
C21 C16 C17 C18 175.4(2) . .
C16 C17 C18 C19 -1.3(4) . .
C17 C18 C19 C20 2.5(4) . .
C18 C19 C20 C15 -0.4(4) . .
C18 C19 C20 C24 179.9(3) . .
N2 C15 C20 C19 177.7(2) . .
C16 C15 C20 C19 -2.7(4) . .
N2 C15 C20 C24 -2.6(4) . .
C16 C15 C20 C24 177.0(2) . .
C17 C16 C21 C23 64.2(3) . .
C15 C16 C21 C23 -118.6(3) . .
C17 C16 C21 C22 -58.8(3) . .
C15 C16 C21 C22 118.4(3) . .
C19 C20 C24 C25 90.8(3) . .
C15 C20 C24 C25 -88.9(3) . .
C19 C20 C24 C26 -33.7(4) . .
C15 C20 C24 C26 146.6(3) . .
C14 N3 C27 C32 96.9(3) . .
Y1 N3 C27 C32 -103.9(3) . .
C14 N3 C27 C28 -81.8(3) . .
Y1 N3 C27 C28 77.4(3) . .
C32 C27 C28 C29 -2.3(4) . .
N3 C27 C28 C29 176.4(3) . .
C32 C27 C28 C33 176.2(3) . .
N3 C27 C28 C33 -5.0(4) . .
C27 C28 C29 C30 0.7(5) . .
C33 C28 C29 C30 -177.9(3) . .
C28 C29 C30 C31 1.6(5) . .
C29 C30 C31 C32 -2.3(5) . .
C30 C31 C32 C27 0.6(5) . .
C30 C31 C32 C36 -179.1(3) . .
C28 C27 C32 C31 1.7(4) . .
N3 C27 C32 C31 -177.0(3) . .
C28 C27 C32 C36 -178.6(3) . .
N3 C27 C32 C36 2.7(4) . .
C29 C28 C33 C34 -58.0(4) . .
C27 C28 C33 C34 123.4(3) . .
C29 C28 C33 C35 66.1(4) . .
C27 C28 C33 C35 -112.5(3) . .
C31 C32 C36 C38 -52.5(4) . .
C27 C32 C36 C38 127.8(3) . .
C31 C32 C36 C37 73.1(4) . .
C27 C32 C36 C37 -106.6(3) . .
C42 O2 C39 C40 -2.8(4) . .
Y1 O2 C39 C40 -168.3(2) . .
O2 C39 C40 C41 22.4(4) . .
C39 C40 C41 C42 -32.7(4) . .
C39 O2 C42 C41 -17.2(3) . .
Y1 O2 C42 C41 147.4(2) . .
C40 C41 C42 O2 30.5(4) . .
C48 C43 C44 C45 -0.1(5) . .
C49 C43 C44 C45 -179.9(4) . .
C43 C44 C45 C46 1.1(6) . .
C44 C45 C46 C47 -1.1(6) . .
C45 C46 C47 C48 0.1(6) . .
C44 C43 C48 C47 -0.9(5) . .
C49 C43 C48 C47 178.9(3) . .
C46 C47 C48 C43 0.9(5) . .
